data_4086107
loop_
_publ_author_name
'Bravo, Maritza J.'
'Ceder, Rosa M.'
'Grabulosa, Arnald'
'Muller, Guillermo'
'Rocamora, Merc\`e'
'Bay\'on, J. Carles'
'Peral, Daniel'

_publ_section_title
;
 Metal Complexes Containing Enantiopure Bis(diamidophosphite) Ligands in
 Asymmetric Allylic Substitution and Hydroformylation Reactions
;
_journal_issue 15
_journal_name_full Organometallics
_journal_page_first 3799
_journal_paper_doi 10.1021/acs.organomet.5b00457
_journal_volume 34
_journal_year 2015
_chemical_absolute_configuration ad
_chemical_compound_source 'synthesis as described'
_chemical_formula_moiety 'C55 H55 N4 O4 P2 Pd, F6 P, 3(C H2 Cl2)'
_chemical_formula_sum 'C58 H61 Cl6 F6 N4 O4 P3 Pd'
_chemical_formula_weight 1404.12
_chemical_name_systematic
;
 ?
;
_space_group_IT_number 4
_symmetry_cell_setting monoclinic
_symmetry_Int_Tables_number 4
_symmetry_space_group_name_Hall 'P 2yb'
_symmetry_space_group_name_H-M 'P 1 21 1'
_atom_sites_solution_hydrogens geom
_atom_sites_solution_primary direct
_atom_sites_solution_secondary difmap
_audit_conform_dict_location ftp://ftp.iucr.org/pub/cif_core.dic
_audit_conform_dict_name cif_core.dic
_audit_conform_dict_version 2.4
_audit_creation_date 2012-02-22T14:10:31-00:00
_audit_creation_method 'WinGX routine CIF_UPDATE'
_cell_angle_alpha 90
_cell_angle_beta 101.343(11)
_cell_angle_gamma 90
_cell_formula_units_Z 2
_cell_length_a 11.4594(19)
_cell_length_b 19.728(3)
_cell_length_c 14.237(2)
_cell_measurement_reflns_used 1990
_cell_measurement_temperature 100(2)
_cell_measurement_theta_max 19.92
_cell_measurement_theta_min 2.33
_cell_measurement_wavelength 0.71073
_cell_volume 3155.7(8)
_computing_cell_refinement 'APPEX2 (BRUKER AXS, 2005)'
_computing_data_collection 'APPEX2 (BRUKER AXS, 2005)'
_computing_data_reduction 'APPEX2 (BRUKER AXS, 2005)'
_computing_molecular_graphics 'Ortep-3 for Windows (Farrugia, 1997)'
_computing_publication_material 'WinGX publication routines (Farrugia, 1999)'
_computing_structure_refinement 'SHELXL-97 (Sheldrick, 2008)'
_computing_structure_solution 'SIR97 (Giacovazzo et al, 1997)'
_diffrn_ambient_temperature 100(2)
_diffrn_measured_fraction_theta_full 0.998
_diffrn_measured_fraction_theta_max 0.998
_diffrn_measurement_device 'four-circle diffractometer'
_diffrn_measurement_device_type 'BRUKER APPEX-II CCD'
_diffrn_measurement_method 'omega and phi scans'
_diffrn_radiation_monochromator graphite
_diffrn_radiation_probe x-ray
_diffrn_radiation_source 'fine-focus sealed tube'
_diffrn_radiation_type MoK\a
_diffrn_radiation_wavelength 0.7107
_diffrn_reflns_av_R_equivalents 0.0919
_diffrn_reflns_av_unetI/netI 0.0878
_diffrn_reflns_limit_h_max 13
_diffrn_reflns_limit_h_min -13
_diffrn_reflns_limit_k_max 23
_diffrn_reflns_limit_k_min -23
_diffrn_reflns_limit_l_max 17
_diffrn_reflns_limit_l_min 0
_diffrn_reflns_number 48853
_diffrn_reflns_theta_full 25.35
_diffrn_reflns_theta_max 25.35
_diffrn_reflns_theta_min 1.46
_exptl_absorpt_coefficient_mu 0.69
_exptl_absorpt_correction_T_max 1
_exptl_absorpt_correction_T_min 0.9003
_exptl_absorpt_correction_type multi-scan
_exptl_absorpt_process_details 'BRUKER SADABS'
_exptl_crystal_colour colourless
_exptl_crystal_density_diffrn 1.478
_exptl_crystal_density_method 'not measured'
_exptl_crystal_description prism
_exptl_crystal_F_000 1432
_exptl_crystal_size_max 0.44
_exptl_crystal_size_mid 0.13
_exptl_crystal_size_min 0.12
_refine_diff_density_max 1.442
_refine_diff_density_min -0.797
_refine_diff_density_rms 0.1
_refine_ls_abs_structure_details 'Flack H D (1983), Acta Cryst. A39, 876-881'
_refine_ls_abs_structure_Flack -0.02(3)
_refine_ls_extinction_method none
_refine_ls_goodness_of_fit_ref 1.06
_refine_ls_hydrogen_treatment constr
_refine_ls_matrix_type full
_refine_ls_number_parameters 810
_refine_ls_number_reflns 11546
_refine_ls_number_restraints 58
_refine_ls_restrained_S_all 1.066
_refine_ls_R_factor_all 0.0806
_refine_ls_R_factor_gt 0.0659
_refine_ls_shift/su_max 0.001
_refine_ls_shift/su_mean 0
_refine_ls_structure_factor_coef Fsqd
_refine_ls_weighting_details 'calc w=1/[\s^2^(Fo^2^)+(0.1087P)^2^+0.0000P] where P=(Fo^2^+2Fc^2^)/3'
_refine_ls_weighting_scheme calc
_refine_ls_wR_factor_gt 0.1702
_refine_ls_wR_factor_ref 0.1807
_reflns_number_gt 9429
_reflns_number_total 11546
_reflns_threshold_expression >2\s(I)
_cod_data_source_file om5b00457_si_002.cif
_cod_data_source_block 1b-(R;Ral,Ral;R)
_cod_depositor_comments 'Adding full bibliography for 4086106--4086107.cif.'
_cod_original_cell_volume 3155.7(9)
_cod_database_code 4086107

loop_
_symmetry_equiv_pos_as_xyz
'x, y, z'
'-x, y+1/2, -z'

loop_
_atom_site_label
_atom_site_type_symbol
_atom_site_fract_x
_atom_site_fract_y
_atom_site_fract_z
_atom_site_U_iso_or_equiv
_atom_site_adp_type
_atom_site_occupancy
_atom_site_symmetry_multiplicity
_atom_site_calc_flag
_atom_site_refinement_flags
_atom_site_disorder_assembly
_atom_site_disorder_group
C1 C 0.8904(6) 0.1803(4) -0.0353(5) 0.0364(15) Uani 1 1 d . . .
H1A H 0.9436 0.1963 0.023 0.055 Uiso 1 1 calc R . .
H1B H 0.8423 0.2182 -0.066 0.055 Uiso 1 1 calc R . .
H1C H 0.9379 0.1617 -0.0795 0.055 Uiso 1 1 calc R . .
C2 C 0.8683(5) 0.0652(3) 0.0281(5) 0.0266(14) Uani 1 1 d . . .
C3 C 0.9713(6) 0.0661(4) 0.1009(5) 0.0290(14) Uani 1 1 d . . .
H3 H 1.0056 0.108 0.1252 0.035 Uiso 1 1 calc R . .
C4 C 1.0206(6) 0.0065(4) 0.1357(4) 0.0316(16) Uani 1 1 d . . .
H4 H 1.0909 0.0068 0.1839 0.038 Uiso 1 1 calc R . .
C5 C 0.9700(6) -0.0556(3) 0.1019(4) 0.0270(14) Uani 1 1 d . . .
C6 C 1.0204(7) -0.1179(4) 0.1391(5) 0.0353(17) Uani 1 1 d . . .
H6 H 1.092 -0.1177 0.186 0.042 Uiso 1 1 calc R . .
C7 C 0.9671(8) -0.1789(4) 0.1083(5) 0.044(2) Uani 1 1 d . . .
H7 H 0.9995 -0.2201 0.1367 0.052 Uiso 1 1 calc R . .
C8 C 0.8676(8) -0.1802(4) 0.0369(5) 0.044(2) Uani 1 1 d . . .
H8 H 0.8328 -0.2224 0.0147 0.053 Uiso 1 1 calc R . .
C9 C 0.8172(7) -0.1199(4) -0.0035(5) 0.0327(16) Uani 1 1 d . . .
H9 H 0.7481 -0.1216 -0.0529 0.039 Uiso 1 1 calc R . .
C10 C 0.8667(6) -0.0571(3) 0.0275(5) 0.0270(14) Uani 1 1 d . . .
C11 C 0.8184(5) 0.0068(3) -0.0110(4) 0.0222(13) Uani 1 1 d . . .
C12 C 0.7125(5) 0.0084(3) -0.0932(4) 0.0228(13) Uani 1 1 d . . .
C13 C 0.7166(6) -0.0190(3) -0.1860(4) 0.0267(14) Uani 1 1 d . . .
C14 C 0.8251(6) -0.0455(3) -0.2067(5) 0.0296(15) Uani 1 1 d . . .
H14 H 0.8954 -0.0458 -0.1585 0.036 Uiso 1 1 calc R . .
C15 C 0.8274(7) -0.0706(4) -0.2969(5) 0.0389(17) Uani 1 1 d . . .
H15 H 0.898 -0.0908 -0.3095 0.047 Uiso 1 1 calc R . .
C16 C 0.7260(7) -0.0664(4) -0.3700(5) 0.0407(18) Uani 1 1 d . . .
H16 H 0.7299 -0.0811 -0.4328 0.049 Uiso 1 1 calc R . .
C17 C 0.6225(6) -0.0415(4) -0.3519(5) 0.0386(17) Uani 1 1 d . . .
H17 H 0.5536 -0.0408 -0.4015 0.046 Uiso 1 1 calc R . .
C18 C 0.6161(6) -0.0169(4) -0.2607(5) 0.0312(15) Uani 1 1 d . . .
C19 C 0.5102(6) 0.0124(4) -0.2409(5) 0.0331(16) Uani 1 1 d . . .
H19 H 0.4396 0.0114 -0.2888 0.04 Uiso 1 1 calc R . .
C20 C 0.5078(6) 0.0418(4) -0.1549(5) 0.0325(16) Uani 1 1 d . . .
H20 H 0.4369 0.0628 -0.1443 0.039 Uiso 1 1 calc R . .
C21 C 0.6104(6) 0.0414(3) -0.0812(5) 0.0248(14) Uani 1 1 d . . .
C22 C 0.5101(6) 0.0654(3) 0.0565(5) 0.0282(14) Uani 1 1 d . . .
H22A H 0.4346 0.073 0.0117 0.042 Uiso 1 1 calc R . .
H22B H 0.5162 0.0967 0.1107 0.042 Uiso 1 1 calc R . .
H22C H 0.5131 0.0186 0.0799 0.042 Uiso 1 1 calc R . .
C23 C 0.5164(6) 0.2222(3) -0.0830(5) 0.0331(16) Uani 1 1 d . . .
H23A H 0.4829 0.2212 -0.024 0.04 Uiso 1 1 calc R . .
H23B H 0.4686 0.1917 -0.1309 0.04 Uiso 1 1 calc R . .
C24 C 0.5147(7) 0.2940(4) -0.1220(5) 0.0373(17) Uani 1 1 d . . .
H24 H 0.5938 0.3058 -0.1372 0.045 Uiso 1 1 calc R . .
C25 C 0.3967(9) 0.3695(4) -0.2181(7) 0.056(2) Uani 1 1 d . . .
C26 C 0.2650(10) 0.3784(5) -0.2551(7) 0.073(3) Uani 1 1 d . . .
H26A H 0.2208 0.3567 -0.2109 0.109 Uiso 1 1 calc R . .
H26B H 0.2428 0.3575 -0.3185 0.109 Uiso 1 1 calc R . .
H26C H 0.2458 0.4269 -0.2598 0.109 Uiso 1 1 calc R . .
C27 C 0.4778(14) 0.4026(6) -0.2812(10) 0.100(4) Uani 1 1 d . . .
H27A H 0.4667 0.4519 -0.2822 0.151 Uiso 1 1 calc R . .
H27B H 0.4565 0.3849 -0.3466 0.151 Uiso 1 1 calc R . .
H27C H 0.5612 0.3919 -0.2545 0.151 Uiso 1 1 calc R . .
C28 C 0.4752(8) 0.3489(4) -0.0583(6) 0.048(2) Uani 1 1 d . . .
H28 H 0.4122 0.3308 -0.0255 0.057 Uiso 1 1 calc R . .
C29 C 0.5786(7) 0.3754(4) 0.0141(6) 0.049(2) Uani 1 1 d . . .
H29A H 0.6351 0.4005 -0.0174 0.059 Uiso 1 1 calc R . .
H29B H 0.5513 0.4055 0.0611 0.059 Uiso 1 1 calc R . .
C30 C 0.9492(7) 0.3049(4) 0.1706(8) 0.054(2) Uani 1 1 d . . .
H30A H 0.9695 0.3127 0.1077 0.08 Uiso 1 1 calc R . .
H30B H 0.9389 0.2562 0.1797 0.08 Uiso 1 1 calc R . .
H30C H 1.0135 0.3219 0.2208 0.08 Uiso 1 1 calc R . .
C31 C 0.8380(5) 0.4135(3) 0.1680(4) 0.0220(13) Uani 1 1 d . . .
C32 C 0.8577(6) 0.4438(4) 0.0825(5) 0.0320(16) Uani 1 1 d . . .
H32 H 0.8761 0.4165 0.0324 0.038 Uiso 1 1 calc R . .
C33 C 0.8502(6) 0.5121(4) 0.0722(5) 0.0328(16) Uani 1 1 d . . .
H33 H 0.8634 0.5321 0.0145 0.039 Uiso 1 1 calc R . .
C34 C 0.8237(6) 0.5537(4) 0.1440(5) 0.0304(15) Uani 1 1 d . . .
C35 C 0.8095(7) 0.6241(4) 0.1304(6) 0.0412(19) Uani 1 1 d . . .
H35 H 0.8208 0.6437 0.0719 0.049 Uiso 1 1 calc R . .
C36 C 0.7797(6) 0.6651(4) 0.1997(6) 0.0404(19) Uani 1 1 d . . .
H36 H 0.7714 0.7126 0.19 0.048 Uiso 1 1 calc R . .
C37 C 0.7619(7) 0.6353(4) 0.2853(6) 0.0397(18) Uani 1 1 d . . .
H37 H 0.7402 0.6633 0.3334 0.048 Uiso 1 1 calc R . .
C38 C 0.7745(5) 0.5681(3) 0.3012(5) 0.0274(14) Uani 1 1 d . . .
H38 H 0.7628 0.55 0.3605 0.033 Uiso 1 1 calc R . .
C39 C 0.8049(5) 0.5241(3) 0.2314(5) 0.0245(14) Uani 1 1 d . . .
C40 C 0.8147(5) 0.4517(3) 0.2425(4) 0.0243(14) Uani 1 1 d . . .
C41 C 0.7937(6) 0.4168(3) 0.3318(4) 0.0255(14) Uani 1 1 d . . .
C42 C 0.8650(8) 0.4311(4) 0.4219(5) 0.044(2) Uani 1 1 d . . .
C43 C 0.9634(7) 0.4773(5) 0.4325(6) 0.054(2) Uani 1 1 d U . .
H43 H 0.9822 0.4999 0.3784 0.065 Uiso 1 1 calc R . .
C44 C 1.0308(9) 0.4881(7) 0.5239(7) 0.080(4) Uani 1 1 d . . .
H44 H 1.0969 0.5181 0.5325 0.096 Uiso 1 1 calc R . .
C45 C 1.0011(13) 0.4544(8) 0.6049(8) 0.092(4) Uani 1 1 d U . .
H45 H 1.0476 0.4626 0.6668 0.11 Uiso 1 1 calc R . .
C46 C 0.9090(13) 0.4113(8) 0.5952(7) 0.092(4) Uani 1 1 d U . .
H46 H 0.8923 0.3892 0.6503 0.11 Uiso 1 1 calc R . .
C47 C 0.8350(10) 0.3979(6) 0.5031(6) 0.068(3) Uani 1 1 d U . .
C48 C 0.7433(12) 0.3553(5) 0.4945(8) 0.072(3) Uani 1 1 d U . .
H48 H 0.7252 0.3347 0.5503 0.086 Uiso 1 1 calc R . .
C49 C 0.6760(9) 0.3408(5) 0.4084(7) 0.059(2) Uani 1 1 d U . .
H49 H 0.6095 0.3113 0.4039 0.071 Uiso 1 1 calc R . .
C50 C 0.7042(7) 0.3695(4) 0.3245(5) 0.0356(17) Uani 1 1 d . . .
C51 C 0.5131(7) 0.3249(5) 0.2247(8) 0.057(2) Uani 1 1 d U . .
H51A H 0.5133 0.2784 0.2493 0.085 Uiso 1 1 calc R . .
H51B H 0.4723 0.3258 0.1575 0.085 Uiso 1 1 calc R . .
H51C H 0.4717 0.3547 0.2624 0.085 Uiso 1 1 calc R . .
C52 C 0.750(7) 0.089(2) 0.249(3) 0.035(3) Uani 0.556(4) 1 d PDU A 1
H52A H 0.6815 0.0697 0.2734 0.042 Uiso 0.556(4) 1 calc PR A 1
H52B H 0.792 0.0548 0.2169 0.042 Uiso 0.556(4) 1 calc PR A 1
C53 C 0.8210(12) 0.1352(7) 0.3086(9) 0.036(3) Uani 0.556(4) 1 d PD A 1
C54 C 0.764(5) 0.1935(14) 0.338(4) 0.056(11) Uani 0.556(4) 1 d PD A 1
H54A H 0.8167 0.2312 0.3662 0.067 Uiso 0.556(4) 1 calc PR A 1
H54B H 0.6976 0.185 0.3719 0.067 Uiso 0.556(4) 1 calc PR A 1
C55 C 0.9543(13) 0.1309(8) 0.3267(11) 0.048(3) Uani 0.556(4) 1 d PD A 1
H55A H 0.9882 0.1766 0.3361 0.072 Uiso 0.556(4) 1 calc PR A 1
H55B H 0.9792 0.1096 0.2716 0.072 Uiso 0.556(4) 1 calc PR A 1
H55C H 0.9827 0.1036 0.3842 0.072 Uiso 0.556(4) 1 calc PR A 1
C52B C 0.753(9) 0.081(3) 0.244(4) 0.035(3) Uani 0.444(4) 1 d PD A 2
H52C H 0.6917 0.0473 0.2191 0.042 Uiso 0.444(4) 1 calc PR A 2
H52D H 0.8354 0.0637 0.2521 0.042 Uiso 0.444(4) 1 calc PR A 2
C53B C 0.7297(16) 0.1235(8) 0.3166(11) 0.036(3) Uani 0.444(4) 1 d PD A 2
C54B C 0.798(7) 0.1834(18) 0.339(5) 0.056(11) Uani 0.444(4) 1 d PD A 2
H54C H 0.8854 0.1773 0.357 0.067 Uiso 0.444(4) 1 calc PR A 2
H54D H 0.7667 0.2174 0.3783 0.067 Uiso 0.444(4) 1 calc PR A 2
C55B C 0.6178(16) 0.1127(10) 0.3560(13) 0.048(3) Uani 0.444(4) 1 d PD A 2
H55D H 0.5847 0.0679 0.3366 0.072 Uiso 0.444(4) 1 calc PR A 2
H55E H 0.5593 0.1477 0.3308 0.072 Uiso 0.444(4) 1 calc PR A 2
H55F H 0.637 0.1154 0.4261 0.072 Uiso 0.444(4) 1 calc PR A 2
N1 N 0.8134(5) 0.1283(3) -0.0109(4) 0.0291(13) Uani 1 1 d . . .
N2 N 0.6105(5) 0.0774(3) 0.0068(4) 0.0249(12) Uani 1 1 d . . .
N3 N 0.8384(5) 0.3404(3) 0.1758(4) 0.0281(12) Uani 1 1 d . . .
N4 N 0.6390(5) 0.3488(3) 0.2325(5) 0.0352(14) Uani 1 1 d . . .
O1 O 0.6403(4) 0.20057(19) -0.0622(3) 0.0271(10) Uani 1 1 d . . .
O2 O 0.4239(5) 0.2999(3) -0.2052(4) 0.0463(14) Uani 1 1 d . . .
O3 O 0.4277(6) 0.4000(3) -0.1250(5) 0.0612(18) Uani 1 1 d . . .
O4 O 0.6317(5) 0.3151(2) 0.0589(4) 0.0424(13) Uani 1 1 d . . .
F2 F 0.1599(4) 0.1882(3) 0.0984(4) 0.0799(18) Uani 1 1 d . A .
F3 F 0.2635(6) 0.2599(3) 0.2046(5) 0.089(2) Uani 1 1 d . A .
F4 F 0.3521(4) 0.2033(2) 0.1056(4) 0.0580(14) Uani 1 1 d . A .
F5 F 0.2816(5) 0.1047(3) 0.1506(6) 0.083(2) Uani 1 1 d . A .
F1 F 0.4106(9) 0.1630(6) 0.2397(7) 0.058(3) Uani 0.556(4) 1 d P A 1
F6 F 0.2251(12) 0.1476(7) 0.2629(8) 0.061(3) Uani 0.556(4) 1 d P A 1
F1B F 0.3622(9) 0.1856(7) 0.2783(7) 0.042(2) Uani 0.444(4) 1 d P A 2
F6B F 0.1664(10) 0.1697(5) 0.2426(8) 0.033(3) Uani 0.444(4) 1 d P A 2
P1 P 0.68687(15) 0.14880(9) 0.02512(13) 0.0267(4) Uani 1 1 d . A .
P2 P 0.71043(15) 0.30159(9) 0.16309(13) 0.0287(4) Uani 1 1 d . A .
P3 P 0.27425(16) 0.18136(13) 0.17931(12) 0.0367(4) Uani 1 1 d . . .
Pd1 Pd 0.72293(4) 0.18647(2) 0.18212(3) 0.02950(15) Uani 1 1 d . . .
C56 C 0.2259(16) 0.2633(7) 0.4263(8) 0.112(6) Uani 1 1 d . . .
H56A H 0.2117 0.2151 0.4082 0.134 Uiso 1 1 calc R . .
H56B H 0.2367 0.2886 0.3685 0.134 Uiso 1 1 calc R . .
Cl1 Cl 0.0996(4) 0.29600(18) 0.4667(2) 0.1019(11) Uani 1 1 d . . .
Cl2 Cl 0.3572(5) 0.2698(3) 0.5147(3) 0.144(2) Uani 1 1 d . . .
C58 C 0.429(3) 0.0879(12) 0.446(2) 0.104(7) Uani 0.556(4) 1 d P A 1
H58A H 0.4276 0.1199 0.4992 0.124 Uiso 0.556(4) 1 calc PR A 1
H58B H 0.3924 0.1111 0.3854 0.124 Uiso 0.556(4) 1 calc PR A 1
Cl5 Cl 0.3499(6) 0.0232(5) 0.4594(5) 0.114(3) Uani 0.556(4) 1 d P A 1
Cl6 Cl 0.5786(6) 0.0676(3) 0.4423(4) 0.0889(18) Uani 0.556(4) 1 d P A 1
C58B C 0.270(3) 0.0522(15) 0.398(2) 0.104(7) Uani 0.444(4) 1 d P A 2
H58C H 0.1995 0.0351 0.4222 0.124 Uiso 0.444(4) 1 calc PR A 2
H58D H 0.2418 0.0861 0.3478 0.124 Uiso 0.444(4) 1 calc PR A 2
Cl5B Cl 0.3729(7) 0.0917(4) 0.4959(5) 0.079(2) Uani 0.444(4) 1 d P A 2
Cl6B Cl 0.3371(8) -0.0138(3) 0.3513(6) 0.101(3) Uani 0.444(4) 1 d P A 2
C57 C 0.721(2) 0.1394(14) 0.710(2) 0.121(8) Uani 0.556(4) 1 d PD A 1
H57A H 0.6937 0.0964 0.6775 0.145 Uiso 0.556(4) 1 calc PR A 1
H57B H 0.7346 0.1325 0.7806 0.145 Uiso 0.556(4) 1 calc PR A 1
Cl3 Cl 0.6242(8) 0.2036(6) 0.6746(6) 0.147(3) Uani 0.556(4) 1 d PD A 1
Cl4 Cl 0.846(2) 0.1691(13) 0.6760(14) 0.323(12) Uani 0.556(4) 1 d PD A 1
C57B C 0.915(3) 0.1693(16) 0.597(2) 0.121(8) Uani 0.444(4) 1 d PD A 2
H57C H 0.9753 0.1445 0.5692 0.145 Uiso 0.444(4) 1 calc PR A 2
H57D H 0.8408 0.1748 0.5487 0.145 Uiso 0.444(4) 1 calc PR A 2
Cl3B Cl 0.8916(13) 0.1340(8) 0.7014(9) 0.147(3) Uani 0.444(4) 1 d PD A 2
Cl4B Cl 0.967(2) 0.2442(13) 0.6492(16) 0.323(12) Uani 0.444(4) 1 d PD A 2

loop_
_atom_site_aniso_label
_atom_site_aniso_U_11
_atom_site_aniso_U_22
_atom_site_aniso_U_33
_atom_site_aniso_U_23
_atom_site_aniso_U_13
_atom_site_aniso_U_12
C1 0.028(3) 0.033(4) 0.047(4) 0.008(4) 0.005(3) -0.003(4)
C2 0.013(3) 0.025(3) 0.042(4) 0.008(3) 0.008(3) 0.002(3)
C3 0.030(4) 0.026(4) 0.032(3) -0.002(3) 0.010(3) -0.004(3)
C4 0.019(3) 0.051(5) 0.023(3) 0.011(3) 0.000(3) -0.002(3)
C5 0.030(4) 0.032(4) 0.020(3) 0.006(3) 0.009(3) 0.014(3)
C6 0.044(4) 0.038(4) 0.023(3) -0.001(3) 0.006(3) 0.016(3)
C7 0.069(6) 0.030(4) 0.032(4) 0.005(3) 0.008(4) 0.020(4)
C8 0.079(6) 0.023(4) 0.031(4) -0.004(3) 0.010(4) 0.013(4)
C9 0.038(4) 0.029(4) 0.031(4) -0.001(3) 0.006(3) 0.008(3)
C10 0.029(4) 0.024(4) 0.032(3) 0.003(3) 0.015(3) 0.013(3)
C11 0.015(3) 0.027(3) 0.025(3) -0.003(3) 0.005(2) -0.004(3)
C12 0.014(3) 0.019(3) 0.033(3) 0.001(3) 0.002(3) 0.004(2)
C13 0.025(3) 0.027(3) 0.029(3) -0.001(3) 0.007(3) -0.002(3)
C14 0.030(4) 0.034(4) 0.026(3) 0.002(3) 0.009(3) 0.009(3)
C15 0.033(4) 0.046(5) 0.040(4) 0.002(4) 0.012(3) 0.005(3)
C16 0.038(4) 0.053(5) 0.031(4) -0.003(4) 0.006(3) -0.002(4)
C17 0.024(4) 0.050(5) 0.038(4) -0.007(3) -0.003(3) -0.001(3)
C18 0.024(3) 0.031(4) 0.040(4) 0.002(3) 0.011(3) -0.007(3)
C19 0.019(3) 0.036(4) 0.040(4) -0.001(3) -0.003(3) 0.000(3)
C20 0.022(3) 0.028(4) 0.047(4) -0.006(3) 0.005(3) 0.001(3)
C21 0.017(3) 0.016(3) 0.041(4) -0.002(3) 0.005(3) -0.002(2)
C22 0.022(3) 0.025(3) 0.040(4) 0.001(3) 0.011(3) 0.002(3)
C23 0.020(3) 0.023(3) 0.051(4) -0.001(3) -0.007(3) 0.005(3)
C24 0.033(4) 0.028(4) 0.045(4) 0.001(3) -0.008(3) 0.003(3)
C25 0.074(6) 0.025(4) 0.059(5) 0.000(4) -0.010(5) 0.009(4)
C26 0.082(7) 0.050(6) 0.062(6) -0.021(5) -0.045(5) 0.033(5)
C27 0.133(12) 0.050(7) 0.113(10) 0.032(7) 0.010(9) 0.007(7)
C28 0.046(5) 0.025(4) 0.063(5) -0.014(4) -0.013(4) 0.016(3)
C29 0.040(5) 0.032(4) 0.062(5) -0.005(4) -0.021(4) 0.007(4)
C30 0.028(4) 0.043(5) 0.092(7) -0.025(5) 0.017(4) 0.001(4)
C31 0.013(3) 0.028(3) 0.027(3) 0.001(3) 0.007(2) 0.001(3)
C32 0.021(3) 0.032(4) 0.043(4) -0.007(3) 0.007(3) -0.003(3)
C33 0.031(4) 0.034(4) 0.035(4) 0.004(3) 0.009(3) -0.012(3)
C34 0.020(3) 0.031(4) 0.041(4) 0.011(3) 0.006(3) -0.002(3)
C35 0.030(4) 0.035(4) 0.055(5) 0.008(4) 0.001(3) -0.008(3)
C36 0.023(4) 0.033(4) 0.063(5) 0.005(3) 0.004(3) 0.000(3)
C37 0.024(4) 0.035(4) 0.059(5) -0.014(4) 0.004(3) 0.004(3)
C38 0.015(3) 0.025(3) 0.041(4) -0.008(3) 0.001(3) 0.000(3)
C39 0.014(3) 0.024(3) 0.034(3) -0.010(3) 0.000(3) -0.003(3)
C40 0.013(3) 0.030(4) 0.027(3) -0.008(3) -0.002(2) -0.005(3)
C41 0.032(4) 0.024(3) 0.022(3) 0.001(3) 0.009(3) 0.003(3)
C42 0.051(5) 0.053(5) 0.023(3) 0.000(3) -0.003(3) 0.018(4)
C43 0.026(4) 0.096(7) 0.033(4) -0.024(4) -0.013(3) 0.005(4)
C44 0.045(6) 0.131(11) 0.054(6) -0.040(6) -0.018(4) 0.018(6)
C45 0.102(7) 0.120(8) 0.048(5) -0.026(6) 0.001(5) 0.018(7)
C46 0.106(8) 0.125(8) 0.041(5) -0.008(5) 0.006(5) 0.020(7)
C47 0.082(6) 0.086(6) 0.037(4) 0.008(4) 0.018(4) 0.025(5)
C48 0.106(7) 0.054(5) 0.064(6) 0.017(4) 0.040(5) 0.007(5)
C49 0.074(6) 0.054(5) 0.059(5) 0.003(4) 0.036(4) -0.002(4)
C50 0.041(4) 0.028(4) 0.044(4) 0.002(3) 0.024(3) -0.001(3)
C51 0.033(4) 0.044(5) 0.103(6) -0.008(4) 0.038(4) -0.005(3)
C52 0.039(5) 0.021(8) 0.047(5) 0.015(4) 0.012(4) -0.001(7)
C53 0.046(7) 0.039(6) 0.029(5) 0.001(4) 0.019(5) 0.004(5)
C54 0.10(3) 0.037(9) 0.035(4) -0.004(9) 0.022(15) -0.010(14)
C55 0.056(8) 0.042(7) 0.045(6) 0.005(5) 0.005(5) -0.001(6)
C52B 0.039(5) 0.021(8) 0.047(5) 0.015(4) 0.012(4) -0.001(7)
C53B 0.046(7) 0.039(6) 0.029(5) 0.001(4) 0.019(5) 0.004(5)
C54B 0.10(3) 0.037(9) 0.035(4) -0.004(9) 0.022(15) -0.010(14)
C55B 0.056(8) 0.042(7) 0.045(6) 0.005(5) 0.005(5) -0.001(6)
N1 0.025(3) 0.016(3) 0.046(3) 0.000(2) 0.006(3) 0.001(2)
N2 0.020(3) 0.019(3) 0.037(3) 0.001(2) 0.009(2) 0.003(2)
N3 0.022(3) 0.025(3) 0.038(3) -0.006(2) 0.007(2) 0.001(2)
N4 0.026(3) 0.023(3) 0.058(4) -0.011(3) 0.013(3) -0.004(2)
O1 0.026(2) 0.013(3) 0.042(2) 0.0025(18) 0.0059(18) 0.0055(17)
O2 0.054(3) 0.029(3) 0.048(3) 0.001(2) -0.009(3) 0.016(3)
O3 0.063(4) 0.030(3) 0.072(4) -0.005(3) -0.031(3) 0.014(3)
O4 0.042(3) 0.020(3) 0.055(3) -0.003(2) -0.014(2) 0.010(2)
F2 0.045(3) 0.060(3) 0.117(4) 0.040(4) -0.025(3) -0.020(3)
F3 0.105(5) 0.061(4) 0.124(5) -0.046(4) 0.078(4) -0.038(4)
F4 0.056(3) 0.055(4) 0.073(3) -0.010(2) 0.037(2) -0.020(2)
F5 0.061(4) 0.033(3) 0.159(6) -0.002(4) 0.031(4) -0.006(3)
F1 0.048(6) 0.074(8) 0.046(5) 0.018(5) -0.006(4) -0.014(5)
F6 0.073(9) 0.070(8) 0.049(7) -0.003(6) 0.033(6) -0.009(7)
F1B 0.034(5) 0.052(6) 0.034(5) 0.002(6) -0.010(4) -0.021(6)
F6B 0.037(6) 0.032(7) 0.029(5) 0.007(4) 0.008(5) -0.010(5)
P1 0.0236(9) 0.0174(8) 0.0381(9) -0.0011(7) 0.0036(7) 0.0008(7)
P2 0.0217(9) 0.0213(9) 0.0418(10) -0.0052(8) 0.0033(7) -0.0008(7)
P3 0.0357(9) 0.0376(10) 0.0359(8) -0.0021(10) 0.0049(7) -0.0123(11)
Pd1 0.0277(2) 0.0218(2) 0.0377(3) -0.0031(3) 0.00338(17) 0.0006(3)
C56 0.198(16) 0.068(8) 0.055(6) -0.023(6) -0.009(8) 0.031(9)
Cl1 0.146(3) 0.084(2) 0.086(2) -0.0082(17) 0.048(2) -0.008(2)
Cl2 0.184(5) 0.145(4) 0.086(2) 0.002(2) -0.019(3) 0.064(4)
C58 0.142(18) 0.075(12) 0.105(14) 0.058(11) 0.052(14) 0.018(11)
Cl5 0.085(4) 0.174(8) 0.094(4) 0.056(5) 0.041(3) 0.025(5)
Cl6 0.104(4) 0.081(4) 0.091(4) 0.017(3) 0.042(3) 0.005(3)
C58B 0.142(18) 0.075(12) 0.105(14) 0.058(11) 0.052(14) 0.018(11)
Cl5B 0.100(5) 0.086(5) 0.063(4) 0.024(3) 0.042(4) -0.014(4)
Cl6B 0.124(6) 0.059(4) 0.148(7) 0.023(4) 0.100(6) 0.014(4)
C57 0.127(19) 0.105(18) 0.141(18) -0.037(14) 0.050(15) 0.012(14)
Cl3 0.139(6) 0.182(8) 0.122(5) -0.003(5) 0.029(4) 0.029(5)
Cl4 0.43(2) 0.33(2) 0.270(14) 0.130(15) 0.198(15) 0.23(2)
C57B 0.127(19) 0.105(18) 0.141(18) -0.037(14) 0.050(15) 0.012(14)
Cl3B 0.139(6) 0.182(8) 0.122(5) -0.003(5) 0.029(4) 0.029(5)
Cl4B 0.43(2) 0.33(2) 0.270(14) 0.130(15) 0.198(15) 0.23(2)

loop_
_atom_type_symbol
_atom_type_description
_atom_type_scat_dispersion_real
_atom_type_scat_dispersion_imag
_atom_type_scat_source
C C 0.0033 0.0016 'International Tables Vol C Tables 4.2.6.8 and 6.1.1.4'
H H 0 0 'International Tables Vol C Tables 4.2.6.8 and 6.1.1.4'
N N 0.0061 0.0033 'International Tables Vol C Tables 4.2.6.8 and 6.1.1.4'
O O 0.0106 0.006 'International Tables Vol C Tables 4.2.6.8 and 6.1.1.4'
F F 0.0171 0.0103 'International Tables Vol C Tables 4.2.6.8 and 6.1.1.4'
P P 0.1023 0.0942 'International Tables Vol C Tables 4.2.6.8 and 6.1.1.4'
Pd Pd -0.9988 1.0072 'International Tables Vol C Tables 4.2.6.8 and 6.1.1.4'
Cl Cl 0.1484 0.1585 'International Tables Vol C Tables 4.2.6.8 and 6.1.1.4'

loop_
_geom_angle_atom_site_label_1
_geom_angle_atom_site_label_2
_geom_angle_atom_site_label_3
_geom_angle
N1 C1 H1A 109.5
N1 C1 H1B 109.5
H1A C1 H1B 109.5
N1 C1 H1C 109.5
H1A C1 H1C 109.5
H1B C1 H1C 109.5
C11 C2 C3 122.5(6)
C11 C2 N1 117.1(6)
C3 C2 N1 120.4(6)
C4 C3 C2 119.1(6)
C4 C3 H3 120.5
C2 C3 H3 120.5
C3 C4 C5 121.3(6)
C3 C4 H4 119.4
C5 C4 H4 119.4
C4 C5 C6 121.3(6)
C4 C5 C10 120.1(6)
C6 C5 C10 118.5(6)
C7 C6 C5 121.0(7)
C7 C6 H6 119.5
C5 C6 H6 119.5
C8 C7 C6 120.2(7)
C8 C7 H7 119.9
C6 C7 H7 119.9
C7 C8 C9 120.5(7)
C7 C8 H8 119.8
C9 C8 H8 119.8
C8 C9 C10 121.0(7)
C8 C9 H9 119.5
C10 C9 H9 119.5
C9 C10 C5 118.7(6)
C9 C10 C11 123.6(6)
C5 C10 C11 117.7(6)
C2 C11 C10 119.2(6)
C2 C11 C12 120.6(6)
C10 C11 C12 120.1(6)
C21 C12 C13 118.3(6)
C21 C12 C11 119.0(6)
C13 C12 C11 122.5(5)
C18 C13 C14 118.2(6)
C18 C13 C12 120.9(6)
C14 C13 C12 120.8(6)
C15 C14 C13 119.8(7)
C15 C14 H14 120.1
C13 C14 H14 120.1
C14 C15 C16 120.3(7)
C14 C15 H15 119.8
C16 C15 H15 119.8
C17 C16 C15 120.7(7)
C17 C16 H16 119.7
C15 C16 H16 119.7
C16 C17 C18 120.6(7)
C16 C17 H17 119.7
C18 C17 H17 119.7
C17 C18 C13 120.3(6)
C17 C18 C19 121.8(6)
C13 C18 C19 117.9(6)
C20 C19 C18 121.3(6)
C20 C19 H19 119.3
C18 C19 H19 119.3
C19 C20 C21 120.3(6)
C19 C20 H20 119.8
C21 C20 H20 119.8
C12 C21 C20 120.9(6)
C12 C21 N2 119.0(6)
C20 C21 N2 120.1(6)
N2 C22 H22A 109.5
N2 C22 H22B 109.5
H22A C22 H22B 109.5
N2 C22 H22C 109.5
H22A C22 H22C 109.5
H22B C22 H22C 109.5
O1 C23 C24 106.8(6)
O1 C23 H23A 110.4
C24 C23 H23A 110.4
O1 C23 H23B 110.4
C24 C23 H23B 110.4
H23A C23 H23B 108.6
O2 C24 C23 109.7(6)
O2 C24 C28 100.5(6)
C23 C24 C28 115.1(7)
O2 C24 H24 110.4
C23 C24 H24 110.4
C28 C24 H24 110.4
O2 C25 O3 106.2(6)
O2 C25 C26 109.8(8)
O3 C25 C26 108.8(8)
O2 C25 C27 109.9(9)
O3 C25 C27 106.8(8)
C26 C25 C27 114.8(9)
C25 C26 H26A 109.5
C25 C26 H26B 109.5
H26A C26 H26B 109.5
C25 C26 H26C 109.5
H26A C26 H26C 109.5
H26B C26 H26C 109.5
C25 C27 H27A 109.5
C25 C27 H27B 109.5
H27A C27 H27B 109.5
C25 C27 H27C 109.5
H27A C27 H27C 109.5
H27B C27 H27C 109.5
O3 C28 C29 111.1(7)
O3 C28 C24 103.0(7)
C29 C28 C24 111.5(7)
O3 C28 H28 110.4
C29 C28 H28 110.4
C24 C28 H28 110.4
O4 C29 C28 103.1(6)
O4 C29 H29A 111.1
C28 C29 H29A 111.1
O4 C29 H29B 111.1
C28 C29 H29B 111.1
H29A C29 H29B 109.1
N3 C30 H30A 109.5
N3 C30 H30B 109.5
H30A C30 H30B 109.5
N3 C30 H30C 109.5
H30A C30 H30C 109.5
H30B C30 H30C 109.5
C40 C31 C32 121.5(6)
C40 C31 N3 119.2(6)
C32 C31 N3 119.3(6)
C33 C32 C31 119.7(7)
C33 C32 H32 120.1
C31 C32 H32 120.1
C32 C33 C34 121.7(7)
C32 C33 H33 119.1
C34 C33 H33 119.1
C33 C34 C35 121.1(7)
C33 C34 C39 119.4(6)
C35 C34 C39 119.4(7)
C36 C35 C34 121.4(7)
C36 C35 H35 119.3
C34 C35 H35 119.3
C35 C36 C37 118.6(7)
C35 C36 H36 120.7
C37 C36 H36 120.7
C38 C37 C36 121.9(7)
C38 C37 H37 119.1
C36 C37 H37 119.1
C37 C38 C39 121.3(7)
C37 C38 H38 119.4
C39 C38 H38 119.4
C38 C39 C34 117.4(6)
C38 C39 C40 123.9(6)
C34 C39 C40 118.7(6)
C31 C40 C39 119.0(6)
C31 C40 C41 119.4(6)
C39 C40 C41 121.6(6)
C50 C41 C42 119.8(6)
C50 C41 C40 119.0(6)
C42 C41 C40 121.2(6)
C41 C42 C47 117.1(8)
C41 C42 C43 121.8(7)
C47 C42 C43 121.1(8)
C44 C43 C42 118.3(10)
C44 C43 H43 120.8
C42 C43 H43 120.8
C43 C44 C45 120.5(12)
C43 C44 H44 119.8
C45 C44 H44 119.8
C46 C45 C44 121.3(11)
C46 C45 H45 119.4
C44 C45 H45 119.4
C45 C46 C47 121.5(12)
C45 C46 H46 119.3
C47 C46 H46 119.3
C48 C47 C42 121.8(9)
C48 C47 C46 120.8(11)
C42 C47 C46 117.4(12)
C47 C48 C49 121.2(9)
C47 C48 H48 119.4
C49 C48 H48 119.4
C48 C49 C50 119.9(9)
C48 C49 H49 120
C50 C49 H49 120
C41 C50 C49 119.9(7)
C41 C50 N4 120.7(6)
C49 C50 N4 119.5(7)
N4 C51 H51A 109.5
N4 C51 H51B 109.5
H51A C51 H51B 109.5
N4 C51 H51C 109.5
H51A C51 H51C 109.5
H51B C51 H51C 109.5
C53 C52 Pd1 72(2)
C53 C52 H52A 116.3
Pd1 C52 H52A 116.3
C53 C52 H52B 116.3
Pd1 C52 H52B 116.3
H52A C52 H52B 113.3
C52 C53 C54 117(4)
C52 C53 C55 121(3)
C54 C53 C55 120(2)
C52 C53 Pd1 70(3)
C54 C53 Pd1 71(2)
C55 C53 Pd1 120.7(9)
C53 C54 Pd1 70.5(18)
C53 C54 H54A 116.6
Pd1 C54 H54A 116.6
C53 C54 H54B 116.6
Pd1 C54 H54B 116.6
H54A C54 H54B 113.6
C53B C52B Pd1 73(3)
C53B C52B H52C 116.3
Pd1 C52B H52C 116.3
C53B C52B H52D 116.3
Pd1 C52B H52D 116.3
H52C C52B H52D 113.3
C52B C53B C54B 119(4)
C52B C53B C55B 120(4)
C54B C53B C55B 121(3)
C52B C53B Pd1 71(3)
C54B C53B Pd1 70(3)
C55B C53B Pd1 119.9(12)
C53B C54B Pd1 73(3)
C53B C54B H54C 116.2
Pd1 C54B H54C 116.2
C53B C54B H54D 116.2
Pd1 C54B H54D 116.2
H54C C54B H54D 113.2
C53B C55B H55D 109.5
C53B C55B H55E 109.5
H55D C55B H55E 109.5
C53B C55B H55F 109.5
H55D C55B H55F 109.5
H55E C55B H55F 109.5
C1 N1 C2 117.5(6)
C1 N1 P1 120.6(5)
C2 N1 P1 115.1(4)
C21 N2 C22 117.9(5)
C21 N2 P1 117.9(4)
C22 N2 P1 119.8(4)
C31 N3 C30 117.6(6)
C31 N3 P2 118.0(4)
C30 N3 P2 122.6(5)
C50 N4 C51 118.5(6)
C50 N4 P2 117.9(5)
C51 N4 P2 110.8(5)
C23 O1 P1 120.2(4)
C25 O2 C24 107.2(6)
C28 O3 C25 108.2(6)
C29 O4 P2 131.8(5)
O1 P1 N2 109.4(3)
O1 P1 N1 95.3(3)
N2 P1 N1 102.0(3)
O1 P1 Pd1 120.61(17)
N2 P1 Pd1 114.5(2)
N1 P1 Pd1 111.8(2)
O4 P2 N3 110.8(3)
O4 P2 N4 101.6(3)
N3 P2 N4 101.9(3)
O4 P2 Pd1 106.62(19)
N3 P2 Pd1 114.7(2)
N4 P2 Pd1 120.4(2)
F6 P3 F4 165.1(6)
F1B P3 F4 103.8(5)
F6 P3 F2 102.8(6)
F1B P3 F2 162.1(6)
F4 P3 F2 89.3(3)
F6 P3 F5 80.4(6)
F1B P3 F5 103.1(6)
F4 P3 F5 91.4(3)
F2 P3 F5 88.4(4)
F6 P3 F3 100.7(5)
F1B P3 F3 79.1(6)
F4 P3 F3 87.8(3)
F2 P3 F3 89.5(4)
F5 P3 F3 177.8(4)
F6 P3 F1 87.5(6)
F4 P3 F1 78.8(4)
F2 P3 F1 163.3(5)
F5 P3 F1 80.3(5)
F3 P3 F1 101.6(5)
F1B P3 F6B 86.3(6)
F4 P3 F6B 166.4(5)
F2 P3 F6B 79.0(5)
F5 P3 F6B 95.2(5)
F3 P3 F6B 85.1(4)
C52 Pd1 C53 37.8(11)
C52 Pd1 C54 67.8(10)
C53 Pd1 C54 38.2(11)
C52 Pd1 C54B 62.5(11)
C53 Pd1 C54B 28.8(13)
C54 Pd1 C54B 11(3)
C52 Pd1 C52B 3(2)
C53 Pd1 C52B 40.0(14)
C54 Pd1 C52B 71.0(12)
C54B Pd1 C52B 65.4(13)
C52 Pd1 C53B 32.4(11)
C53 Pd1 C53B 28.5(6)
C54 Pd1 C53B 37.9(9)
C54B Pd1 C53B 36.8(10)
C52B Pd1 C53B 35.9(11)
C52 Pd1 P2 160.8(6)
C53 Pd1 P2 124.7(4)
C54 Pd1 P2 93.1(8)
C54B Pd1 P2 98.5(9)
C52B Pd1 P2 163.9(9)
C53B Pd1 P2 129.3(4)
C52 Pd1 P1 97.1(7)
C53 Pd1 P1 128.0(4)
C54 Pd1 P1 164.8(8)
C54B Pd1 P1 156.7(13)
C52B Pd1 P1 93.8(8)
C53B Pd1 P1 127.5(4)
P2 Pd1 P1 102.07(6)
Cl2 C56 Cl1 112.1(6)
Cl2 C56 H56A 109.2
Cl1 C56 H56A 109.2
Cl2 C56 H56B 109.2
Cl1 C56 H56B 109.2
H56A C56 H56B 107.9
Cl5 C58 Cl6 113.4(14)
Cl5 C58 H58A 108.9
Cl6 C58 H58A 108.9
Cl5 C58 H58B 108.9
Cl6 C58 H58B 108.9
H58A C58 H58B 107.7
Cl6B C58B Cl5B 110(2)
Cl6B C58B H58C 109.6
Cl5B C58B H58C 109.6
Cl6B C58B H58D 109.6
Cl5B C58B H58D 109.6
H58C C58B H58D 108.1
Cl3 C57 Cl4 101.2(17)
Cl3 C57 H57A 111.5
Cl4 C57 H57A 111.5
Cl3 C57 H57B 111.5
Cl4 C57 H57B 111.5
H57A C57 H57B 109.4
Cl4B C57B Cl3B 94.4(16)
Cl4B C57B H57C 112.8
Cl3B C57B H57C 112.8
Cl4B C57B H57D 112.8
Cl3B C57B H57D 112.8
H57C C57B H57D 110.3

loop_
_geom_bond_atom_site_label_1
_geom_bond_atom_site_label_2
_geom_bond_distance
C1 N1 1.439(9)
C1 H1A 0.98
C1 H1B 0.98
C1 H1C 0.98
C2 C11 1.356(9)
C2 C3 1.409(9)
C2 N1 1.454(8)
C3 C4 1.357(10)
C3 H3 0.95
C4 C5 1.399(10)
C4 H4 0.95
C5 C6 1.415(9)
C5 C10 1.425(9)
C6 C7 1.383(11)
C6 H6 0.95
C7 C8 1.370(12)
C7 H7 0.95
C8 C9 1.396(10)
C8 H8 0.95
C9 C10 1.397(10)
C9 H9 0.95
C10 C11 1.442(9)
C11 C12 1.511(8)
C12 C21 1.379(9)
C12 C13 1.438(9)
C13 C18 1.406(9)
C13 C14 1.431(9)
C14 C15 1.382(10)
C14 H14 0.95
C15 C16 1.401(11)
C15 H15 0.95
C16 C17 1.354(11)
C16 H16 0.95
C17 C18 1.403(10)
C17 H17 0.95
C18 C19 1.421(10)
C19 C20 1.361(11)
C19 H19 0.95
C20 C21 1.413(9)
C20 H20 0.95
C21 N2 1.439(9)
C22 N2 1.483(8)
C22 H22A 0.98
C22 H22B 0.98
C22 H22C 0.98
C23 O1 1.456(8)
C23 C24 1.521(10)
C23 H23A 0.99
C23 H23B 0.99
C24 O2 1.419(9)
C24 C28 1.537(11)
C24 H24 1
C25 O2 1.412(9)
C25 O3 1.436(10)
C25 C26 1.508(14)
C25 C27 1.558(17)
C26 H26A 0.98
C26 H26B 0.98
C26 H26C 0.98
C27 H27A 0.98
C27 H27B 0.98
C27 H27C 0.98
C28 O3 1.418(10)
C28 C29 1.503(10)
C28 H28 1
C29 O4 1.428(9)
C29 H29A 0.99
C29 H29B 0.99
C30 N3 1.464(9)
C30 H30A 0.98
C30 H30B 0.98
C30 H30C 0.98
C31 C40 1.369(9)
C31 C32 1.415(10)
C31 N3 1.446(9)
C32 C33 1.356(10)
C32 H32 0.95
C33 C34 1.391(10)
C33 H33 0.95
C34 C35 1.407(11)
C34 C39 1.428(9)
C35 C36 1.369(12)
C35 H35 0.95
C36 C37 1.404(12)
C36 H36 0.95
C37 C38 1.347(11)
C37 H37 0.95
C38 C39 1.415(9)
C38 H38 0.95
C39 C40 1.440(9)
C40 C41 1.507(9)
C41 C50 1.375(10)
C41 C42 1.407(10)
C42 C47 1.428(13)
C42 C43 1.434(13)
C43 C44 1.394(11)
C43 H43 0.95
C44 C45 1.429(19)
C44 H44 0.95
C45 C46 1.340(19)
C45 H45 0.95
C46 C47 1.440(15)
C46 H46 0.95
C47 C48 1.333(16)
C48 C49 1.345(15)
C48 H48 0.95
C49 C50 1.417(11)
C49 H49 0.95
C50 N4 1.434(10)
C51 N4 1.500(10)
C51 H51A 0.98
C51 H51B 0.98
C51 H51C 0.98
C52 C53 1.40(4)
C52 Pd1 2.14(6)
C52 H52A 0.99
C52 H52B 0.99
C53 C54 1.43(3)
C53 C55 1.501(18)
C53 Pd1 2.175(13)
C54 Pd1 2.19(5)
C54 H54A 0.99
C54 H54B 0.99
C55 H55A 0.98
C55 H55B 0.98
C55 H55C 0.98
C52B C53B 1.39(4)
C52B Pd1 2.25(7)
C52B H52C 0.99
C52B H52D 0.99
C53B C54B 1.42(3)
C53B C55B 1.51(2)
C53B Pd1 2.270(16)
C54B Pd1 2.22(8)
C54B H54C 0.99
C54B H54D 0.99
C55B H55D 0.98
C55B H55E 0.98
C55B H55F 0.98
N1 P1 1.680(6)
N2 P1 1.652(6)
N3 P2 1.632(6)
N4 P2 1.683(6)
O1 P1 1.616(4)
O4 P2 1.599(5)
F2 P3 1.571(5)
F3 P3 1.600(7)
F4 P3 1.566(5)
F5 P3 1.574(6)
F1 P3 1.669(10)
F6 P3 1.562(11)
F1B P3 1.565(8)
F6B P3 1.682(12)
P1 Pd1 2.3143(18)
P2 Pd1 2.2884(18)
C56 Cl2 1.766(15)
C56 Cl1 1.780(17)
C56 H56A 0.99
C56 H56B 0.99
C58 Cl5 1.60(3)
C58 Cl6 1.77(3)
C58 H58A 0.99
C58 H58B 0.99
C58B Cl6B 1.72(3)
C58B Cl5B 1.81(4)
C58B H58C 0.99
C58B H58D 0.99
C57 Cl3 1.70(3)
C57 Cl4 1.70(3)
C57 H57A 0.99
C57 H57B 0.99
C57B Cl4B 1.71(3)
C57B Cl3B 1.71(3)
C57B H57C 0.99
C57B H57D 0.99

loop_
_geom_torsion_atom_site_label_1
_geom_torsion_atom_site_label_2
_geom_torsion_atom_site_label_3
_geom_torsion_atom_site_label_4
_geom_torsion
C11 C2 C3 C4 -2.2(10)
N1 C2 C3 C4 -179.9(6)
C2 C3 C4 C5 -1.2(10)
C3 C4 C5 C6 -179.1(6)
C3 C4 C5 C10 2.0(9)
C4 C5 C6 C7 177.2(7)
C10 C5 C6 C7 -3.8(10)
C5 C6 C7 C8 3.7(11)
C6 C7 C8 C9 -1.9(12)
C7 C8 C9 C10 0.2(12)
C8 C9 C10 C5 -0.3(10)
C8 C9 C10 C11 -179.6(6)
C4 C5 C10 C9 -179.0(6)
C6 C5 C10 C9 2.1(9)
C4 C5 C10 C11 0.4(9)
C6 C5 C10 C11 -178.6(6)
C3 C2 C11 C10 4.5(9)
N1 C2 C11 C10 -177.7(5)
C3 C2 C11 C12 -176.1(6)
N1 C2 C11 C12 1.6(9)
C9 C10 C11 C2 175.7(6)
C5 C10 C11 C2 -3.6(9)
C9 C10 C11 C12 -3.6(9)
C5 C10 C11 C12 177.1(5)
C2 C11 C12 C21 -57.9(8)
C10 C11 C12 C21 121.4(7)
C2 C11 C12 C13 117.5(7)
C10 C11 C12 C13 -63.1(8)
C21 C12 C13 C18 -4.7(10)
C11 C12 C13 C18 179.8(6)
C21 C12 C13 C14 171.4(6)
C11 C12 C13 C14 -4.1(10)
C18 C13 C14 C15 -2.7(10)
C12 C13 C14 C15 -178.9(7)
C13 C14 C15 C16 4.0(11)
C14 C15 C16 C17 -4.0(12)
C15 C16 C17 C18 2.7(13)
C16 C17 C18 C13 -1.4(12)
C16 C17 C18 C19 177.0(7)
C14 C13 C18 C17 1.4(10)
C12 C13 C18 C17 177.6(7)
C14 C13 C18 C19 -177.1(6)
C12 C13 C18 C19 -0.8(10)
C17 C18 C19 C20 -173.8(7)
C13 C18 C19 C20 4.6(11)
C18 C19 C20 C21 -2.7(11)
C13 C12 C21 C20 6.8(9)
C11 C12 C21 C20 -177.6(6)
C13 C12 C21 N2 -171.3(6)
C11 C12 C21 N2 4.4(9)
C19 C20 C21 C12 -3.2(10)
C19 C20 C21 N2 174.8(6)
O1 C23 C24 O2 133.6(6)
O1 C23 C24 C28 -113.9(7)
O2 C24 C28 O3 -35.5(8)
C23 C24 C28 O3 -153.2(6)
O2 C24 C28 C29 -154.6(7)
C23 C24 C28 C29 87.7(9)
O3 C28 C29 O4 -166.5(7)
C24 C28 C29 O4 -52.3(10)
C40 C31 C32 C33 -1.9(10)
N3 C31 C32 C33 176.0(6)
C31 C32 C33 C34 0.1(10)
C32 C33 C34 C35 -176.3(7)
C32 C33 C34 C39 0.6(10)
C33 C34 C35 C36 177.9(7)
C39 C34 C35 C36 1.0(10)
C34 C35 C36 C37 -0.8(11)
C35 C36 C37 C38 0.8(11)
C36 C37 C38 C39 -0.9(10)
C37 C38 C39 C34 1.0(9)
C37 C38 C39 C40 -177.2(6)
C33 C34 C39 C38 -178.1(6)
C35 C34 C39 C38 -1.0(9)
C33 C34 C39 C40 0.3(9)
C35 C34 C39 C40 177.3(6)
C32 C31 C40 C39 2.8(9)
N3 C31 C40 C39 -175.1(5)
C32 C31 C40 C41 179.7(6)
N3 C31 C40 C41 1.8(9)
C38 C39 C40 C31 176.3(6)
C34 C39 C40 C31 -2.0(9)
C38 C39 C40 C41 -0.6(9)
C34 C39 C40 C41 -178.8(6)
C31 C40 C41 C50 -57.0(9)
C39 C40 C41 C50 119.8(7)
C31 C40 C41 C42 122.1(7)
C39 C40 C41 C42 -61.1(9)
C50 C41 C42 C47 -3.7(11)
C40 C41 C42 C47 177.2(7)
C50 C41 C42 C43 176.5(7)
C40 C41 C42 C43 -2.6(11)
C41 C42 C43 C44 -179.1(8)
C47 C42 C43 C44 1.1(13)
C42 C43 C44 C45 -0.6(15)
C43 C44 C45 C46 0.6(19)
C44 C45 C46 C47 -1(2)
C41 C42 C47 C48 -0.3(14)
C43 C42 C47 C48 179.5(10)
C41 C42 C47 C46 178.8(9)
C43 C42 C47 C46 -1.4(14)
C45 C46 C47 C48 -179.6(12)
C45 C46 C47 C42 1.3(18)
C42 C47 C48 C49 1.2(17)
C46 C47 C48 C49 -177.9(11)
C47 C48 C49 C50 1.9(16)
C42 C41 C50 C49 6.7(11)
C40 C41 C50 C49 -174.2(7)
C42 C41 C50 N4 -173.3(6)
C40 C41 C50 N4 5.8(10)
C48 C49 C50 C41 -5.8(13)
C48 C49 C50 N4 174.1(8)
Pd1 C52 C53 C54 55(3)
Pd1 C52 C53 C55 -114.5(19)
C52 C53 C54 Pd1 -54(3)
C55 C53 C54 Pd1 115.3(17)
Pd1 C52B C53B C54B -53(5)
Pd1 C52B C53B C55B 114(2)
C52B C53B C54B Pd1 54(5)
C55B C53B C54B Pd1 -114(2)
C11 C2 N1 C1 -131.7(6)
C3 C2 N1 C1 46.1(9)
C11 C2 N1 P1 76.9(7)
C3 C2 N1 P1 -105.3(6)
C12 C21 N2 C22 -131.7(6)
C20 C21 N2 C22 50.2(8)
C12 C21 N2 P1 71.8(7)
C20 C21 N2 P1 -106.3(6)
C40 C31 N3 C30 -119.4(7)
C32 C31 N3 C30 62.7(9)
C40 C31 N3 P2 75.5(7)
C32 C31 N3 P2 -102.4(6)
C41 C50 N4 C51 -151.9(7)
C49 C50 N4 C51 28.1(10)
C41 C50 N4 P2 70.0(8)
C49 C50 N4 P2 -109.9(7)
C24 C23 O1 P1 148.2(5)
O3 C25 O2 C24 -25.7(9)
C26 C25 O2 C24 -143.2(8)
C27 C25 O2 C24 89.5(9)
C23 C24 O2 C25 159.1(7)
C28 C24 O2 C25 37.5(9)
C29 C28 O3 C25 140.6(8)
C24 C28 O3 C25 21.2(9)
O2 C25 O3 C28 1.3(10)
C26 C25 O3 C28 119.5(8)
C27 C25 O3 C28 -116.0(8)
C28 C29 O4 P2 -153.9(6)
C23 O1 P1 N2 59.4(5)
C23 O1 P1 N1 164.2(5)
C23 O1 P1 Pd1 -76.6(5)
C21 N2 P1 O1 56.8(5)
C22 N2 P1 O1 -99.3(5)
C21 N2 P1 N1 -43.3(5)
C22 N2 P1 N1 160.6(5)
C21 N2 P1 Pd1 -164.3(4)
C22 N2 P1 Pd1 39.7(5)
C1 N1 P1 O1 49.5(5)
C2 N1 P1 O1 -160.1(5)
C1 N1 P1 N2 160.7(5)
C2 N1 P1 N2 -48.9(5)
C1 N1 P1 Pd1 -76.5(5)
C2 N1 P1 Pd1 73.9(5)
C29 O4 P2 N3 -66.0(8)
C29 O4 P2 N4 41.6(8)
C29 O4 P2 Pd1 168.5(7)
C31 N3 P2 O4 61.3(5)
C30 N3 P2 O4 -103.1(7)
C31 N3 P2 N4 -46.1(5)
C30 N3 P2 N4 149.5(7)
C31 N3 P2 Pd1 -177.9(4)
C30 N3 P2 Pd1 17.7(7)
C50 N4 P2 O4 -158.0(5)
C51 N4 P2 O4 60.9(6)
C50 N4 P2 N3 -43.6(6)
C51 N4 P2 N3 175.3(6)
C50 N4 P2 Pd1 84.7(5)
C51 N4 P2 Pd1 -56.4(6)
C53 C52 Pd1 C54 -31(2)
C53 C52 Pd1 P2 -28(8)
C53 C52 Pd1 P1 149(2)
C54 C53 Pd1 C52 -130(4)
C55 C53 Pd1 C52 115(3)
C52 C53 Pd1 C54 130(4)
C55 C53 Pd1 C54 -115(2)
C52 C53 Pd1 P2 169(3)
C54 C53 Pd1 P2 39(2)
C55 C53 Pd1 P2 -75.6(11)
C52 C53 Pd1 P1 -41(3)
C54 C53 Pd1 P1 -171.1(19)
C55 C53 Pd1 P1 74.1(12)
C53 C54 Pd1 C52 30(2)
C53 C54 Pd1 P2 -148.7(15)
C53 C54 Pd1 P1 28(6)
C53B C54B Pd1 C52B -29(3)
C53B C54B Pd1 P2 150(2)
C53B C54B Pd1 P1 -58(6)
C53B C52B Pd1 C54B 29(3)
C53B C52B Pd1 P2 27(12)
C53B C52B Pd1 P1 -162(3)
C52B C53B Pd1 C54B -132(5)
C55B C53B Pd1 C54B 114(3)
C54B C53B Pd1 C52B 132(5)
C55B C53B Pd1 C52B -114(4)
C52B C53B Pd1 P2 -171(4)
C54B C53B Pd1 P2 -39(3)
C55B C53B Pd1 P2 75.4(14)
C52B C53B Pd1 P1 23(4)
C54B C53B Pd1 P1 155(3)
C55B C53B Pd1 P1 -90.4(13)
O4 P2 Pd1 C52 -160(6)
N3 P2 Pd1 C52 76(6)
N4 P2 Pd1 C52 -46(6)
O4 P2 Pd1 C53 179.0(5)
N3 P2 Pd1 C53 55.9(5)
N4 P2 Pd1 C53 -66.3(5)
O4 P2 Pd1 C54 -158.0(14)
N3 P2 Pd1 C54 78.9(14)
N4 P2 Pd1 C54 -43.3(14)
O4 P2 Pd1 C54B -168.0(18)
N3 P2 Pd1 C54B 69.0(18)
N4 P2 Pd1 C54B -53.3(18)
O4 P2 Pd1 C52B -166(9)
N3 P2 Pd1 C52B 71(9)
N4 P2 Pd1 C52B -51(9)
O4 P2 Pd1 C53B -145.6(6)
N3 P2 Pd1 C53B 91.4(6)
N4 P2 Pd1 C53B -30.8(6)
O4 P2 Pd1 P1 23.0(2)
N3 P2 Pd1 P1 -100.1(2)
N4 P2 Pd1 P1 137.7(3)
O1 P1 Pd1 C52 171(2)
N2 P1 Pd1 C52 37(2)
N1 P1 Pd1 C52 -79(2)
O1 P1 Pd1 C53 -165.1(5)
N2 P1 Pd1 C53 60.8(5)
N1 P1 Pd1 C53 -54.6(5)
O1 P1 Pd1 C54 173(5)
N2 P1 Pd1 C54 39(5)
N1 P1 Pd1 C54 -76(5)
O1 P1 Pd1 C54B -162(4)
N2 P1 Pd1 C54B 64(4)
N1 P1 Pd1 C54B -51(4)
O1 P1 Pd1 C52B 172(2)
N2 P1 Pd1 C52B 38(2)
N1 P1 Pd1 C52B -77(2)
O1 P1 Pd1 C53B 158.6(6)
N2 P1 Pd1 C53B 24.6(6)
N1 P1 Pd1 C53B -90.9(6)
O1 P1 Pd1 P2 -10.2(2)
N2 P1 Pd1 P2 -144.2(2)
N1 P1 Pd1 P2 100.3(2)
